data_7000403
loop_
_publ_author_name
'\<S\'icha, V\'aclav'
'Ple\<sek, Jarom\'ir'
'Kv\'i\<calov\'a, Magdalena'
'C\'isa\<rov\'a, Ivana'
'Gr\"uner, Bohum\'ir'

_publ_section_title
;
 Boron(8) substituted nitrilium and ammonium derivatives, versatile
 cobalt bis(1,2-dicarbollide) building blocks for synthetic purposes
;
_journal_issue 5
_journal_name_full 'Dalton Transactions'
_journal_page_first 851
_journal_page_last 860
_journal_paper_doi 10.1039/b814941k
_journal_year 2009
_chemical_compound_source 'synthesized by the authors'
_chemical_formula_moiety 'C18 H36 B18 Co N'
_chemical_formula_sum 'C18 H36 B18 Co N'
_chemical_formula_weight 519.99
_chemical_name_systematic
;
?
;
_space_group_IT_number 4
_symmetry_cell_setting monoclinic
_symmetry_space_group_name_Hall 'P 2yb'
_symmetry_space_group_name_H-M 'P 1 21 1'
_atom_sites_solution_hydrogens difmap
_atom_sites_solution_primary direct
_atom_sites_solution_secondary difmap
_audit_creation_method SHELXL-97
_cell_angle_alpha 90.00
_cell_angle_beta 106.3098(10)
_cell_angle_gamma 90.00
_cell_formula_units_Z 4
_cell_length_a 13.6244(2)
_cell_length_b 12.4912(2)
_cell_length_c 16.4535(3)
_cell_measurement_reflns_used 5519
_cell_measurement_temperature 150(2)
_cell_measurement_theta_max 26.0
_cell_measurement_theta_min 1
_cell_volume 2687.46(8)
_computing_cell_refinement 'COLLECT and DENZO'
_computing_data_collection 'COLLECT (Hooft, 1998) and DENZO (Otwinowski & Minor, 1997)'
_computing_data_reduction 'COLLECT and DENZO'
_computing_structure_refinement 'SHELXL-97 (Sheldrick, 1997)'
_computing_structure_solution 'SIR92 (Altomare et al., 1994)'
_diffrn_ambient_temperature 150(2)
_diffrn_detector_area_resol_mean 9.091
_diffrn_measured_fraction_theta_full 0.994
_diffrn_measured_fraction_theta_max 0.994
_diffrn_measurement_device_type 'Nonius KappaCCD area detector'
_diffrn_measurement_method '\f and \w scans to fill the Ewald sphere'
_diffrn_radiation_monochromator graphite
_diffrn_radiation_source 'fine-focus sealed tube'
_diffrn_radiation_type MoK\a
_diffrn_radiation_wavelength 0.71073
_diffrn_reflns_av_R_equivalents 0.0440
_diffrn_reflns_av_sigmaI/netI 0.0295
_diffrn_reflns_limit_h_max 16
_diffrn_reflns_limit_h_min -16
_diffrn_reflns_limit_k_max 15
_diffrn_reflns_limit_k_min -15
_diffrn_reflns_limit_l_max 20
_diffrn_reflns_limit_l_min -10
_diffrn_reflns_number 38101
_diffrn_reflns_theta_full 26.07
_diffrn_reflns_theta_max 26.07
_diffrn_reflns_theta_min 1.72
_diffrn_standards_number 0
_exptl_absorpt_coefficient_mu 0.652
_exptl_absorpt_correction_type none
_exptl_crystal_colour red
_exptl_crystal_density_diffrn 1.285
_exptl_crystal_density_method 'not measured'
_exptl_crystal_description plate
_exptl_crystal_F_000 1072
_exptl_crystal_size_max 0.4
_exptl_crystal_size_mid 0.4
_exptl_crystal_size_min 0.25
_refine_diff_density_max 0.482
_refine_diff_density_min -0.316
_refine_diff_density_rms 0.049
_refine_ls_abs_structure_details 'Flack H D (1983), Acta Cryst. A39, 876-881'
_refine_ls_abs_structure_Flack 0.010(10)
_refine_ls_extinction_method none
_refine_ls_goodness_of_fit_ref 1.065
_refine_ls_hydrogen_treatment mixed
_refine_ls_matrix_type full
_refine_ls_number_parameters 694
_refine_ls_number_reflns 10583
_refine_ls_number_restraints 1
_refine_ls_restrained_S_all 1.064
_refine_ls_R_factor_all 0.0355
_refine_ls_R_factor_gt 0.0328
_refine_ls_shift/su_max 0.001
_refine_ls_shift/su_mean 0.000
_refine_ls_structure_factor_coef Fsqd
_refine_ls_weighting_details 'calc w=1/[\s^2^(Fo^2^)+(0.0349P)^2^+2.0205P] where P=(Fo^2^+2Fc^2^)/3'
_refine_ls_weighting_scheme calc
_refine_ls_wR_factor_gt 0.0828
_refine_ls_wR_factor_ref 0.0845
_reflns_number_gt 10184
_reflns_number_total 10583
_reflns_threshold_expression I>2\s(I)
_cod_data_source_file b814941k.txt
_cod_data_source_block 11
_cod_original_cell_volume 2687.45(8)
_cod_original_sg_symbol_H-M 'P 21'
_cod_database_code 7000403

loop_
_symmetry_equiv_pos_as_xyz
'x, y, z'
'-x, y+1/2, -z'

loop_
_atom_site_label
_atom_site_type_symbol
_atom_site_fract_x
_atom_site_fract_y
_atom_site_fract_z
_atom_site_U_iso_or_equiv
_atom_site_adp_type
_atom_site_occupancy
_atom_site_symmetry_multiplicity
_atom_site_calc_flag
_atom_site_refinement_flags
_atom_site_disorder_assembly
_atom_site_disorder_group
Co13 Co -0.02134(2) -0.44298(3) -0.15698(2) 0.01691(8) Uani 1 1 d . . .
C11 C -0.1069(2) -0.5796(2) -0.17573(18) 0.0219(6) Uani 1 1 d . . .
H11 H -0.0996 -0.6139 -0.1127 0.026 Uiso 1 1 calc R . .
C12 C -0.0125(2) -0.5839(2) -0.21761(17) 0.0221(6) Uani 1 1 d . . .
H12 H 0.0612 -0.6211 -0.1849 0.026 Uiso 1 1 calc R . .
B14 B -0.1803(2) -0.4672(2) -0.20403(19) 0.0215(6) Uani 1 1 d . . .
H14 H -0.2227 -0.4248 -0.1659 0.026 Uiso 1 1 calc R . .
B15 B -0.2204(2) -0.5963(3) -0.2482(2) 0.0242(6) Uani 1 1 d . . .
H15 H -0.2869 -0.6362 -0.2361 0.029 Uiso 1 1 calc R . .
B16 B -0.1134(3) -0.6712(2) -0.2544(2) 0.0239(7) Uani 1 1 d . . .
H16 H -0.1096 -0.7587 -0.2463 0.029 Uiso 1 1 calc R . .
B17 B -0.0120(3) -0.4741(2) -0.27961(19) 0.0209(6) Uani 1 1 d . . .
H17 H 0.0556 -0.4361 -0.2912 0.025 Uiso 1 1 calc R . .
B18 B -0.1233(2) -0.3993(2) -0.27549(19) 0.0193(6) Uani 1 1 d . . .
B19 B -0.2334(2) -0.4842(3) -0.3156(2) 0.0248(7) Uani 1 1 d . . .
H19 H -0.3087 -0.4510 -0.3490 0.030 Uiso 1 1 calc R . .
B110 B -0.1909(3) -0.6088(3) -0.3464(2) 0.0246(6) Uani 1 1 d . . .
H110 H -0.2383 -0.6554 -0.3999 0.030 Uiso 1 1 calc R . .
B111 B -0.0550(3) -0.6035(3) -0.3233(2) 0.0264(7) Uani 1 1 d . . .
H111 H -0.0130 -0.6477 -0.3608 0.032 Uiso 1 1 calc R . .
B112 B -0.1294(3) -0.4882(3) -0.3620(2) 0.0238(7) Uani 1 1 d . . .
H112 H -0.1371 -0.4571 -0.4260 0.029 Uiso 1 1 calc R . .
C21 C 0.0763(2) -0.4834(2) -0.04202(17) 0.0214(6) Uani 1 1 d . . .
H21 H 0.0763 -0.5713 -0.0379 0.026 Uiso 1 1 calc R . .
C22 C -0.0213(2) -0.4134(2) -0.03493(16) 0.0214(6) Uani 1 1 d . . .
H22 H -0.0902 -0.4514 -0.0257 0.026 Uiso 1 1 calc R . .
B24 B 0.1379(2) -0.4258(2) -0.10783(19) 0.0218(6) Uani 1 1 d . . .
H24 H 0.1795 -0.4681 -0.1466 0.026 Uiso 1 1 calc R . .
B25 B 0.1884(2) -0.4222(3) 0.0052(2) 0.0255(7) Uani 1 1 d . . .
H25 H 0.2600 -0.4637 0.0375 0.031 Uiso 1 1 calc R . .
B26 B 0.0856(3) -0.4171(3) 0.0515(2) 0.0266(7) Uani 1 1 d . . .
H26 H 0.0897 -0.4548 0.1128 0.032 Uiso 1 1 calc R . .
B27 B -0.0357(2) -0.3004(2) -0.09481(19) 0.0219(6) Uani 1 1 d . . .
H27 H -0.1086 -0.2600 -0.1250 0.026 Uiso 1 1 calc R . .
B28 B 0.0693(2) -0.3024(2) -0.1415(2) 0.0215(6) Uani 1 1 d . . .
H28 H 0.0666 -0.2623 -0.2016 0.026 Uiso 1 1 calc R . .
B29 B 0.1852(2) -0.3033(2) -0.0559(2) 0.0238(6) Uani 1 1 d . . .
H29 H 0.2554 -0.2661 -0.0630 0.029 Uiso 1 1 calc R . .
B210 B 0.1531(3) -0.2982(3) 0.0417(2) 0.0259(7) Uani 1 1 d . . .
H210 H 0.2026 -0.2569 0.0972 0.031 Uiso 1 1 calc R . .
B211 B 0.0169(3) -0.2975(3) 0.0177(2) 0.0265(7) Uani 1 1 d . . .
H211 H -0.0234 -0.2571 0.0584 0.032 Uiso 1 1 calc R . .
B212 B 0.0774(2) -0.2260(3) -0.0475(2) 0.0242(6) Uani 1 1 d . . .
H212 H 0.0773 -0.1380 -0.0488 0.029 Uiso 1 1 calc R . .
N1 N -0.13460(17) -0.2742(2) -0.29684(14) 0.0219(5) Uani 1 1 d . . .
C1A C -0.2460(2) -0.2393(2) -0.3196(2) 0.0292(7) Uani 1 1 d . . .
H1A1 H -0.2812 -0.2696 -0.3743 0.035 Uiso 1 1 calc R . .
H1A2 H -0.2769 -0.2694 -0.2783 0.035 Uiso 1 1 calc R . .
C2A C -0.2639(2) -0.1204(2) -0.32337(18) 0.0250(6) Uani 1 1 d . . .
C3A C -0.2590(2) -0.0622(2) -0.25019(19) 0.0299(7) Uani 1 1 d . . .
H3A H -0.2444 -0.0967 -0.1981 0.036 Uiso 1 1 calc R . .
C4A C -0.2759(2) 0.0471(3) -0.2550(2) 0.0352(7) Uani 1 1 d . . .
H4A H -0.2715 0.0859 -0.2059 0.042 Uiso 1 1 calc R . .
C5A C -0.2992(2) 0.0991(2) -0.3323(2) 0.0359(7) Uani 1 1 d . . .
H5A H -0.3112 0.1725 -0.3353 0.043 Uiso 1 1 calc R . .
C6A C -0.3047(2) 0.0414(3) -0.4047(2) 0.0350(7) Uani 1 1 d . . .
H6A H -0.3197 0.0762 -0.4567 0.042 Uiso 1 1 calc R . .
C7A C -0.2879(2) -0.0682(2) -0.40073(19) 0.0301(7) Uani 1 1 d . . .
H7A H -0.2927 -0.1067 -0.4501 0.036 Uiso 1 1 calc R . .
C1B C -0.0808(2) -0.2430(2) -0.36206(19) 0.0274(6) Uani 1 1 d . . .
H1B1 H -0.1233 -0.2652 -0.4172 0.033 Uiso 1 1 calc R . .
H1B2 H -0.0176 -0.2833 -0.3506 0.033 Uiso 1 1 calc R . .
C2B C -0.0555(2) -0.1252(2) -0.36718(19) 0.0267(6) Uani 1 1 d . . .
C3B C -0.0223(2) -0.0601(2) -0.2970(2) 0.0308(7) Uani 1 1 d . . .
H3B H -0.0175 -0.0874 -0.2434 0.037 Uiso 1 1 calc R . .
C4B C 0.0040(2) 0.0461(3) -0.3060(2) 0.0393(8) Uani 1 1 d . . .
H4B H 0.0252 0.0899 -0.2586 0.047 Uiso 1 1 calc R . .
C5B C -0.0014(3) 0.0865(2) -0.3854(3) 0.0431(9) Uani 1 1 d . . .
H5B H 0.0154 0.1576 -0.3916 0.052 Uiso 1 1 calc R . .
C6B C -0.0318(3) 0.0209(3) -0.4551(3) 0.0430(9) Uani 1 1 d . . .
H6B H -0.0338 0.0475 -0.5084 0.052 Uiso 1 1 calc R . .
C7B C -0.0593(2) -0.0840(2) -0.4466(2) 0.0320(7) Uani 1 1 d . . .
H7B H -0.0805 -0.1274 -0.4943 0.038 Uiso 1 1 calc R . .
Co23 Co 0.38502(2) 0.22591(3) -0.14808(2) 0.01743(8) Uani 1 1 d . . .
C31 C 0.4421(2) 0.3633(2) -0.18378(17) 0.0216(6) Uani 1 1 d . . .
H31 H 0.4942 0.3977 -0.1261 0.026 Uiso 1 1 calc R . .
C32 C 0.3196(2) 0.3653(2) -0.20025(18) 0.0229(6) Uani 1 1 d . . .
H32 H 0.2842 0.4017 -0.1545 0.028 Uiso 1 1 calc R . .
B34 B 0.4830(2) 0.2522(2) -0.22498(19) 0.0219(6) Uani 1 1 d . . .
H34 H 0.5569 0.2112 -0.2003 0.026 Uiso 1 1 calc R . .
B35 B 0.4755(3) 0.3834(3) -0.2742(2) 0.0253(7) Uani 1 1 d . . .
H35 H 0.5446 0.4257 -0.2788 0.030 Uiso 1 1 calc R . .
B36 B 0.3722(3) 0.4541(3) -0.2551(2) 0.0260(7) Uani 1 1 d . . .
H36 H 0.3740 0.5416 -0.2467 0.031 Uiso 1 1 calc R . .
B37 B 0.2624(3) 0.2539(2) -0.2549(2) 0.0241(7) Uani 1 1 d . . .
H37 H 0.1922 0.2143 -0.2500 0.029 Uiso 1 1 calc R . .
B38 B 0.3672(3) 0.1816(3) -0.27615(19) 0.0221(6) Uani 1 1 d . . .
B39 B 0.4254(3) 0.2688(3) -0.3366(2) 0.0265(7) Uani 1 1 d . . .
H39 H 0.4618 0.2365 -0.3832 0.032 Uiso 1 1 calc R . .
B310 B 0.3574(3) 0.3923(3) -0.3539(2) 0.0280(7) Uani 1 1 d . . .
H310 H 0.3491 0.4394 -0.4120 0.034 Uiso 1 1 calc R . .
B311 B 0.2581(3) 0.3845(3) -0.3036(2) 0.0282(7) Uani 1 1 d . . .
H311 H 0.1852 0.4274 -0.3277 0.034 Uiso 1 1 calc R . .
B312 B 0.2900(3) 0.2695(3) -0.3550(2) 0.0279(7) Uani 1 1 d . . .
H312 H 0.2380 0.2376 -0.4137 0.034 Uiso 1 1 calc R . .
C41 C 0.4045(2) 0.2674(2) -0.02411(17) 0.0247(6) Uani 1 1 d . . .
H41 H 0.4095 0.3553 -0.0208 0.030 Uiso 1 1 calc R . .
C42 C 0.4977(2) 0.1961(2) -0.03832(17) 0.0214(6) Uani 1 1 d . . .
H42 H 0.5685 0.2329 -0.0448 0.026 Uiso 1 1 calc R . .
B44 B 0.2884(2) 0.2118(3) -0.0693(2) 0.0257(7) Uani 1 1 d . . .
H44 H 0.2162 0.2554 -0.0950 0.031 Uiso 1 1 calc R . .
B45 B 0.3475(3) 0.2081(3) 0.0422(2) 0.0288(7) Uani 1 1 d . . .
H45 H 0.3140 0.2508 0.0865 0.035 Uiso 1 1 calc R . .
B46 B 0.4813(3) 0.2008(3) 0.0619(2) 0.0274(7) Uani 1 1 d . . .
H46 H 0.5346 0.2381 0.1176 0.033 Uiso 1 1 calc R . .
B47 B 0.4535(2) 0.0829(2) -0.09480(19) 0.0216(6) Uani 1 1 d . . .
H47 H 0.4906 0.0413 -0.1372 0.026 Uiso 1 1 calc R . .
B48 B 0.3162(2) 0.0877(2) -0.1140(2) 0.0232(6) Uani 1 1 d . . .
H48 H 0.2623 0.0482 -0.1683 0.028 Uiso 1 1 calc R . .
B49 B 0.2922(3) 0.0909(3) -0.0125(2) 0.0282(7) Uani 1 1 d . . .
H49 H 0.2221 0.0556 -0.0033 0.034 Uiso 1 1 calc R . .
B410 B 0.4103(3) 0.0834(3) 0.0677(2) 0.0269(7) Uani 1 1 d . . .
H410 H 0.4167 0.0426 0.1282 0.032 Uiso 1 1 calc R . .
B411 B 0.5098(3) 0.0798(3) 0.0174(2) 0.0241(7) Uani 1 1 d . . .
H411 H 0.5824 0.0380 0.0454 0.029 Uiso 1 1 calc R . .
B412 B 0.3937(3) 0.0105(3) -0.0284(2) 0.0244(7) Uani 1 1 d . . .
H412 H 0.3904 -0.0775 -0.0298 0.029 Uiso 1 1 calc R . .
N2 N 0.36208(17) 0.0571(2) -0.29825(14) 0.0219(4) Uani 1 1 d . . .
C1C C 0.4409(3) 0.0270(2) -0.3441(2) 0.0325(7) Uani 1 1 d . . .
H1C1 H 0.4211 0.0603 -0.3996 0.039 Uiso 1 1 calc R . .
H1C2 H 0.5061 0.0576 -0.3131 0.039 Uiso 1 1 calc R . .
C2C C 0.4564(2) -0.0906(2) -0.35572(19) 0.0266(6) Uani 1 1 d . . .
C3C C 0.4438(2) -0.1306(3) -0.4369(2) 0.0356(7) Uani 1 1 d . . .
H3C H 0.4234 -0.0851 -0.4834 0.043 Uiso 1 1 calc R . .
C4C C 0.4616(3) -0.2379(3) -0.4489(2) 0.0403(8) Uani 1 1 d . . .
H4C H 0.4531 -0.2639 -0.5034 0.048 Uiso 1 1 calc R . .
C5C C 0.4916(3) -0.3065(3) -0.3806(2) 0.0407(8) Uani 1 1 d . . .
H5C H 0.5023 -0.3787 -0.3889 0.049 Uiso 1 1 calc R . .
C6C C 0.5058(2) -0.2669(3) -0.2995(2) 0.0375(7) Uani 1 1 d . . .
H6C H 0.5264 -0.3126 -0.2532 0.045 Uiso 1 1 calc R . .
C7C C 0.4894(2) -0.1600(2) -0.2871(2) 0.0328(7) Uani 1 1 d . . .
H7C H 0.5006 -0.1338 -0.2324 0.039 Uiso 1 1 calc R . .
C1D C 0.2539(2) 0.0221(2) -0.34392(19) 0.0284(6) Uani 1 1 d . . .
H1D1 H 0.2074 0.0544 -0.3158 0.034 Uiso 1 1 calc R . .
H1D2 H 0.2364 0.0499 -0.4013 0.034 Uiso 1 1 calc R . .
C2D C 0.2365(2) -0.0974(2) -0.34803(18) 0.0247(6) Uani 1 1 d . . .
C3D C 0.2056(2) -0.1462(2) -0.42599(19) 0.0299(7) Uani 1 1 d . . .
H3D H 0.1954 -0.1048 -0.4746 0.036 Uiso 1 1 calc R . .
C4D C 0.1893(2) -0.2555(2) -0.4336(2) 0.0354(7) Uani 1 1 d . . .
H4D H 0.1680 -0.2875 -0.4867 0.042 Uiso 1 1 calc R . .
C5D C 0.2051(2) -0.3162(2) -0.3609(2) 0.0347(7) Uani 1 1 d . . .
H5D H 0.1966 -0.3901 -0.3652 0.042 Uiso 1 1 calc R . .
C6D C 0.2332(2) -0.2690(3) -0.2827(2) 0.0324(6) Uani 1 1 d . . .
H6D H 0.2423 -0.3107 -0.2343 0.039 Uiso 1 1 calc R . .
C7D C 0.2479(2) -0.1596(2) -0.2753(2) 0.0311(7) Uani 1 1 d . . .
H7D H 0.2654 -0.1274 -0.2222 0.037 Uiso 1 1 calc R . .
H1 H -0.103(3) -0.242(3) -0.250(2) 0.033(9) Uiso 1 1 d . . .
H2 H 0.372(3) 0.020(3) -0.251(2) 0.038(10) Uiso 1 1 d . . .

loop_
_atom_site_aniso_label
_atom_site_aniso_U_11
_atom_site_aniso_U_22
_atom_site_aniso_U_33
_atom_site_aniso_U_23
_atom_site_aniso_U_13
_atom_site_aniso_U_12
Co13 0.01697(16) 0.01564(16) 0.01764(16) -0.00062(14) 0.00408(12) -0.00007(14)
C11 0.0226(13) 0.0185(13) 0.0239(14) 0.0001(11) 0.0052(11) -0.0037(11)
C12 0.0233(13) 0.0174(13) 0.0254(14) -0.0006(11) 0.0066(11) 0.0000(11)
B14 0.0207(14) 0.0199(15) 0.0215(14) 0.0009(11) 0.0022(11) -0.0021(11)
B15 0.0231(15) 0.0222(16) 0.0250(16) 0.0026(12) 0.0029(12) -0.0041(13)
B16 0.0262(16) 0.0161(15) 0.0275(16) -0.0008(12) 0.0045(13) -0.0049(12)
B17 0.0268(16) 0.0176(15) 0.0189(14) -0.0017(11) 0.0077(12) -0.0009(12)
B18 0.0230(15) 0.0143(13) 0.0189(14) -0.0002(11) 0.0029(12) -0.0014(12)
B19 0.0220(15) 0.0219(15) 0.0255(16) 0.0020(12) -0.0016(13) -0.0040(12)
B110 0.0264(16) 0.0207(14) 0.0248(15) 0.0010(12) 0.0039(12) -0.0066(12)
B111 0.0346(18) 0.0188(15) 0.0278(17) -0.0041(13) 0.0119(14) -0.0046(14)
B112 0.0311(17) 0.0189(14) 0.0217(16) -0.0014(12) 0.0080(13) -0.0073(13)
C21 0.0196(13) 0.0217(13) 0.0205(13) -0.0002(10) 0.0021(11) 0.0031(10)
C22 0.0210(13) 0.0252(15) 0.0186(13) 0.0005(10) 0.0067(10) 0.0019(11)
B24 0.0188(14) 0.0223(16) 0.0226(14) -0.0021(12) 0.0034(11) 0.0030(12)
B25 0.0237(15) 0.0234(17) 0.0274(16) 0.0000(13) 0.0037(12) 0.0039(13)
B26 0.0251(16) 0.0316(19) 0.0206(15) -0.0032(13) 0.0023(12) -0.0007(13)
B27 0.0210(15) 0.0214(16) 0.0219(15) -0.0024(12) 0.0033(12) -0.0001(12)
B28 0.0200(14) 0.0191(15) 0.0251(15) -0.0015(12) 0.0058(12) -0.0017(11)
B29 0.0212(15) 0.0235(16) 0.0248(15) -0.0026(12) 0.0036(12) -0.0001(12)
B210 0.0291(16) 0.0238(17) 0.0223(15) -0.0061(12) 0.0028(13) 0.0007(13)
B211 0.0241(16) 0.0321(19) 0.0238(16) -0.0085(13) 0.0078(12) 0.0012(13)
B212 0.0245(16) 0.0202(14) 0.0256(16) -0.0045(12) 0.0036(13) 0.0007(13)
N1 0.0246(11) 0.0185(11) 0.0213(11) 0.0003(10) 0.0046(9) -0.0006(11)
C1A 0.0233(14) 0.0250(15) 0.0352(16) 0.0046(12) 0.0014(12) 0.0001(11)
C2A 0.0209(13) 0.0211(14) 0.0303(15) 0.0013(11) 0.0029(11) 0.0003(11)
C3A 0.0283(15) 0.0310(16) 0.0276(15) 0.0019(12) 0.0033(12) 0.0034(12)
C4A 0.0286(15) 0.0326(16) 0.0372(16) -0.0115(15) -0.0024(12) 0.0014(14)
C5A 0.0289(16) 0.0210(14) 0.054(2) 0.0013(14) 0.0045(14) 0.0011(12)
C6A 0.0350(16) 0.0296(17) 0.0403(17) 0.0116(14) 0.0104(13) 0.0038(14)
C7A 0.0335(16) 0.0287(15) 0.0265(15) -0.0016(12) 0.0058(12) 0.0062(13)
C1B 0.0357(16) 0.0207(14) 0.0289(15) 0.0030(11) 0.0144(13) -0.0020(11)
C2B 0.0226(13) 0.0211(14) 0.0363(16) 0.0043(12) 0.0083(12) -0.0006(11)
C3B 0.0292(16) 0.0233(15) 0.0386(17) 0.0030(12) 0.0076(13) 0.0001(12)
C4B 0.0267(15) 0.0252(16) 0.064(2) -0.0069(16) 0.0084(14) -0.0037(14)
C5B 0.0306(17) 0.0179(15) 0.082(3) 0.0160(16) 0.0175(17) 0.0025(12)
C6B 0.0363(18) 0.0355(18) 0.061(2) 0.0240(17) 0.0206(17) 0.0068(14)
C7B 0.0299(16) 0.0277(16) 0.0395(17) 0.0068(13) 0.0116(13) 0.0001(13)
Co23 0.01757(16) 0.01612(17) 0.01863(16) 0.00062(14) 0.00510(13) 0.00174(14)
C31 0.0236(14) 0.0191(13) 0.0220(14) 0.0025(11) 0.0064(11) -0.0002(11)
C32 0.0214(14) 0.0195(13) 0.0269(14) 0.0024(11) 0.0052(11) 0.0048(11)
B34 0.0238(15) 0.0223(16) 0.0214(15) 0.0012(11) 0.0094(12) 0.0024(12)
B35 0.0292(16) 0.0230(16) 0.0249(16) 0.0015(13) 0.0097(13) -0.0004(13)
B36 0.0286(17) 0.0194(15) 0.0284(17) 0.0020(13) 0.0055(13) 0.0006(13)
B37 0.0231(15) 0.0179(16) 0.0278(17) 0.0002(12) 0.0016(13) 0.0026(12)
B38 0.0271(16) 0.0194(15) 0.0190(15) 0.0009(12) 0.0050(12) -0.0002(12)
B39 0.0352(18) 0.0213(15) 0.0239(16) 0.0002(12) 0.0101(14) -0.0003(13)
B310 0.0352(18) 0.0235(16) 0.0244(17) 0.0025(13) 0.0068(14) -0.0007(15)
B311 0.0274(17) 0.0193(15) 0.0332(19) 0.0023(14) 0.0007(14) 0.0000(14)
B312 0.0333(18) 0.0208(15) 0.0251(17) 0.0018(13) 0.0006(14) 0.0025(14)
C41 0.0330(16) 0.0232(13) 0.0205(14) -0.0007(11) 0.0117(12) 0.0048(12)
C42 0.0214(13) 0.0214(14) 0.0205(13) 0.0009(10) 0.0048(10) 0.0027(11)
B44 0.0254(15) 0.0261(17) 0.0281(16) 0.0040(13) 0.0117(12) 0.0021(14)
B45 0.0339(17) 0.0274(18) 0.0294(16) 0.0039(14) 0.0159(14) 0.0052(15)
B46 0.0337(17) 0.0287(19) 0.0197(15) 0.0003(13) 0.0074(13) 0.0017(14)
B47 0.0243(15) 0.0168(15) 0.0234(15) 0.0040(11) 0.0061(12) 0.0017(11)
B48 0.0208(15) 0.0225(16) 0.0279(16) 0.0020(12) 0.0096(12) -0.0013(12)
B49 0.0250(16) 0.0311(17) 0.0318(17) 0.0046(14) 0.0134(14) 0.0014(13)
B410 0.0335(17) 0.0262(18) 0.0255(16) 0.0056(13) 0.0158(13) 0.0037(13)
B411 0.0281(16) 0.0226(17) 0.0217(15) 0.0060(12) 0.0072(13) 0.0035(13)
B412 0.0284(16) 0.0217(15) 0.0250(16) 0.0025(13) 0.0106(13) -0.0008(13)
N2 0.0254(11) 0.0177(11) 0.0215(11) -0.0008(11) 0.0051(9) 0.0007(11)
C1C 0.0353(17) 0.0263(16) 0.0395(17) -0.0013(13) 0.0167(14) -0.0015(12)
C2C 0.0247(14) 0.0242(14) 0.0349(16) -0.0050(12) 0.0151(12) -0.0009(12)
C3C 0.0330(16) 0.0439(19) 0.0313(16) -0.0038(14) 0.0113(13) 0.0028(14)
C4C 0.0402(19) 0.0414(19) 0.0420(19) -0.0188(15) 0.0160(15) -0.0068(15)
C5C 0.0316(17) 0.0276(16) 0.069(2) -0.0117(16) 0.0246(17) -0.0023(13)
C6C 0.0324(16) 0.0316(16) 0.0533(19) 0.0039(16) 0.0196(14) 0.0003(15)
C7C 0.0339(17) 0.0312(16) 0.0348(17) -0.0027(13) 0.0119(14) 0.0010(13)
C1D 0.0281(15) 0.0221(14) 0.0296(15) -0.0023(11) -0.0006(12) 0.0001(11)
C2D 0.0258(14) 0.0181(13) 0.0298(15) 0.0017(11) 0.0074(11) -0.0002(11)
C3D 0.0351(16) 0.0229(15) 0.0280(15) 0.0025(12) 0.0027(13) -0.0008(12)
C4D 0.0395(17) 0.0242(16) 0.0378(17) -0.0071(13) 0.0034(14) -0.0050(13)
C5D 0.0322(17) 0.0173(13) 0.056(2) 0.0027(13) 0.0142(15) -0.0023(12)
C6D 0.0342(16) 0.0261(14) 0.0426(17) 0.0113(14) 0.0199(13) 0.0034(14)
C7D 0.0347(17) 0.0310(16) 0.0292(16) 0.0014(13) 0.0114(13) 0.0037(13)

loop_
_atom_type_symbol
_atom_type_description
_atom_type_scat_dispersion_real
_atom_type_scat_dispersion_imag
_atom_type_scat_source
C C 0.0033 0.0016 'International Tables Vol C Tables 4.2.6.8 and 6.1.1.4'
H H 0.0000 0.0000 'International Tables Vol C Tables 4.2.6.8 and 6.1.1.4'
B B 0.0013 0.0007 'International Tables Vol C Tables 4.2.6.8 and 6.1.1.4'
N N 0.0061 0.0033 'International Tables Vol C Tables 4.2.6.8 and 6.1.1.4'
Co Co 0.3494 0.9721 'International Tables Vol C Tables 4.2.6.8 and 6.1.1.4'

loop_
_geom_angle_atom_site_label_1
_geom_angle_atom_site_label_2
_geom_angle_atom_site_label_3
_geom_angle
_geom_angle_site_symmetry_1
_geom_angle_site_symmetry_3
_geom_angle_publ_flag
C11 Co13 C22 98.20(11) . . ?
C11 Co13 C12 46.77(11) . . ?
C22 Co13 C12 130.71(11) . . ?
C11 Co13 C21 97.40(11) . . ?
C22 Co13 C21 46.78(11) . . ?
C12 Co13 C21 97.26(11) . . ?
C11 Co13 B27 131.18(12) . . ?
C22 Co13 B27 48.59(11) . . ?
C12 Co13 B27 177.90(12) . . ?
C21 Co13 B27 83.34(11) . . ?
C11 Co13 B17 83.44(12) . . ?
C22 Co13 B17 176.63(12) . . ?
C12 Co13 B17 48.84(11) . . ?
C21 Co13 B17 130.18(12) . . ?
B27 Co13 B17 132.01(12) . . ?
C11 Co13 B24 128.86(12) . . ?
C22 Co13 B24 83.56(11) . . ?
C12 Co13 B24 94.59(11) . . ?
C21 Co13 B24 48.47(11) . . ?
B27 Co13 B24 87.31(12) . . ?
B17 Co13 B24 93.12(12) . . ?
C11 Co13 B14 48.70(11) . . ?
C22 Co13 B14 95.96(11) . . ?
C12 Co13 B14 83.82(11) . . ?
C21 Co13 B14 129.68(12) . . ?
B27 Co13 B14 94.24(12) . . ?
B17 Co13 B14 87.34(13) . . ?
B24 Co13 B14 177.46(12) . . ?
C11 Co13 B28 177.90(12) . . ?
C22 Co13 B28 83.83(12) . . ?
C12 Co13 B28 131.31(11) . . ?
C21 Co13 B28 83.57(12) . . ?
B27 Co13 B28 50.72(12) . . ?
B17 Co13 B28 94.51(12) . . ?
B24 Co13 B28 50.68(12) . . ?
B14 Co13 B28 131.79(11) . . ?
C11 Co13 B18 82.96(11) . . ?
C22 Co13 B18 132.54(12) . . ?
C12 Co13 B18 83.46(11) . . ?
C21 Co13 B18 179.26(12) . . ?
B27 Co13 B18 95.93(12) . . ?
B17 Co13 B18 50.48(12) . . ?
B24 Co13 B18 131.70(12) . . ?
B14 Co13 B18 50.17(12) . . ?
B28 Co13 B18 96.09(12) . . ?
C12 C11 B15 112.1(2) . . ?
C12 C11 B16 62.28(18) . . ?
B15 C11 B16 62.51(18) . . ?
C12 C11 B14 112.6(2) . . ?
B15 C11 B14 63.74(18) . . ?
B16 C11 B14 116.2(2) . . ?
C12 C11 Co13 66.69(13) . . ?
B15 C11 Co13 125.73(19) . . ?
B16 C11 Co13 125.41(19) . . ?
B14 C11 Co13 67.66(13) . . ?
C12 C11 H11 121.0 . . ?
B15 C11 H11 116.2 . . ?
B16 C11 H11 115.1 . . ?
B14 C11 H11 117.8 . . ?
Co13 C11 H11 106.7 . . ?
C11 C12 B111 111.1(2) . . ?
C11 C12 B17 111.3(2) . . ?
B111 C12 B17 63.89(17) . . ?
C11 C12 B16 61.40(17) . . ?
B111 C12 B16 62.54(18) . . ?
B17 C12 B16 115.7(2) . . ?
C11 C12 Co13 66.53(13) . . ?
B111 C12 Co13 125.26(18) . . ?
B17 C12 Co13 67.10(13) . . ?
B16 C12 Co13 124.44(19) . . ?
C11 C12 H12 122.0 . . ?
B111 C12 H12 116.3 . . ?
B17 C12 H12 118.3 . . ?
B16 C12 H12 115.6 . . ?
Co13 C12 H12 107.2 . . ?
C11 B14 B19 102.6(2) . . ?
C11 B14 B15 57.27(16) . . ?
B19 B14 B15 59.10(17) . . ?
C11 B14 B18 103.8(2) . . ?
B19 B14 B18 60.47(17) . . ?
B15 B14 B18 107.4(2) . . ?
C11 B14 Co13 63.63(13) . . ?
B19 B14 Co13 118.2(2) . . ?
B15 B14 Co13 116.31(19) . . ?
B18 B14 Co13 65.39(14) . . ?
C11 B14 H14 126.9 . . ?
B19 B14 H14 121.1 . . ?
B15 B14 H14 121.1 . . ?
B18 B14 H14 122.6 . . ?
Co13 B14 H14 111.8 . . ?
C11 B15 B16 59.61(17) . . ?
C11 B15 B19 104.9(2) . . ?
B16 B15 B19 108.9(2) . . ?
C11 B15 B110 105.0(2) . . ?
B16 B15 B110 59.91(19) . . ?
B19 B15 B110 60.43(19) . . ?
C11 B15 B14 58.99(16) . . ?
B16 B15 B14 109.8(2) . . ?
B19 B15 B14 60.35(17) . . ?
B110 B15 B14 109.1(2) . . ?
C11 B15 H15 124.7 . . ?
B16 B15 H15 120.5 . . ?
B19 B15 H15 122.1 . . ?
B110 B15 H15 122.2 . . ?
B14 B15 H15 120.5 . . ?
C11 B16 C12 56.31(16) . . ?
C11 B16 B15 57.88(17) . . ?
C12 B16 B15 103.6(2) . . ?
C11 B16 B110 104.2(2) . . ?
C12 B16 B110 104.3(2) . . ?
B15 B16 B110 60.58(19) . . ?
C11 B16 B111 103.2(2) . . ?
C12 B16 B111 57.77(17) . . ?
B15 B16 B111 108.2(2) . . ?
B110 B16 B111 60.55(19) . . ?
C11 B16 H16 125.6 . . ?
C12 B16 H16 125.4 . . ?
B15 B16 H16 122.2 . . ?
B110 B16 H16 122.6 . . ?
B111 B16 H16 122.4 . . ?
C12 B17 B112 102.7(2) . . ?
C12 B17 B18 104.5(2) . . ?
B112 B17 B18 59.77(18) . . ?
C12 B17 B111 57.49(16) . . ?
B112 B17 B111 59.22(18) . . ?
B18 B17 B111 107.4(2) . . ?
C12 B17 Co13 64.06(13) . . ?
B112 B17 Co13 117.7(2) . . ?
B18 B17 Co13 65.63(14) . . ?
B111 B17 Co13 116.83(19) . . ?
C12 B17 H17 126.4 . . ?
B112 B17 H17 121.6 . . ?
B18 B17 H17 122.6 . . ?
B111 B17 H17 120.8 . . ?
Co13 B17 H17 111.6 . . ?
N1 B18 B112 116.8(2) . . ?
N1 B18 B14 125.0(2) . . ?
B112 B18 B14 107.2(2) . . ?
N1 B18 B17 122.0(2) . . ?
B112 B18 B17 59.90(17) . . ?
B14 B18 B17 107.7(2) . . ?
N1 B18 B19 118.4(2) . . ?
B112 B18 B19 59.73(18) . . ?
B14 B18 B19 59.58(17) . . ?
B17 B18 B19 107.7(2) . . ?
N1 B18 Co13 116.77(18) . . ?
B112 B18 Co13 116.30(19) . . ?
B14 B18 Co13 64.44(13) . . ?
B17 B18 Co13 63.88(14) . . ?
B19 B18 Co13 116.58(18) . . ?
B15 B19 B110 60.17(18) . . ?
B15 B19 B14 60.55(17) . . ?
B110 B19 B14 109.0(2) . . ?
B15 B19 B112 107.1(2) . . ?
B110 B19 B112 59.69(18) . . ?
B14 B19 B112 107.5(2) . . ?
B15 B19 B18 108.1(2) . . ?
B110 B19 B18 108.3(2) . . ?
B14 B19 B18 59.94(17) . . ?
B112 B19 B18 59.72(17) . . ?
B15 B19 H19 121.8 . . ?
B110 B19 H19 121.2 . . ?
B14 B19 H19 121.3 . . ?
B112 B19 H19 122.5 . . ?
B18 B19 H19 121.7 . . ?
B16 B110 B112 107.7(2) . . ?
B16 B110 B15 59.51(19) . . ?
B112 B110 B15 107.0(2) . . ?
B16 B110 B19 107.8(2) . . ?
B112 B110 B19 60.30(19) . . ?
B15 B110 B19 59.40(19) . . ?
B16 B110 B111 59.90(19) . . ?
B112 B110 B111 59.74(19) . . ?
B15 B110 B111 106.8(2) . . ?
B19 B110 B111 107.9(2) . . ?
B16 B110 H110 121.8 . . ?
B112 B110 H110 121.9 . . ?
B15 B110 H110 122.7 . . ?
B19 B110 H110 121.6 . . ?
B111 B110 H110 122.1 . . ?
C12 B111 B16 59.69(17) . . ?
C12 B111 B112 104.3(2) . . ?
B16 B111 B112 107.6(2) . . ?
C12 B111 B110 105.0(2) . . ?
B16 B111 B110 59.55(19) . . ?
B112 B111 B110 59.93(19) . . ?
C12 B111 B17 58.62(17) . . ?
B16 B111 B17 109.1(2) . . ?
B112 B111 B17 60.14(18) . . ?
B110 B111 B17 108.6(2) . . ?
C12 B111 H111 124.6 . . ?
B16 B111 H111 121.1 . . ?
B112 B111 H111 122.8 . . ?
B110 B111 H111 122.3 . . ?
B17 B111 H111 120.9 . . ?
B111 B112 B110 60.33(19) . . ?
B111 B112 B18 109.0(2) . . ?
B110 B112 B18 109.3(2) . . ?
B111 B112 B19 108.1(2) . . ?
B110 B112 B19 60.01(19) . . ?
B18 B112 B19 60.55(18) . . ?
B111 B112 B17 60.64(18) . . ?
B110 B112 B17 109.4(2) . . ?
B18 B112 B17 60.34(17) . . ?
B19 B112 B17 108.7(2) . . ?
B111 B112 H112 121.4 . . ?
B110 B112 H112 121.0 . . ?
B18 B112 H112 120.9 . . ?
B19 B112 H112 121.7 . . ?
B17 B112 H112 121.0 . . ?
C22 C21 B25 112.1(2) . . ?
C22 C21 B24 112.2(2) . . ?
B25 C21 B24 63.79(18) . . ?
C22 C21 B26 62.12(17) . . ?
B25 C21 B26 62.66(18) . . ?
B24 C21 B26 116.0(2) . . ?
C22 C21 Co13 66.43(13) . . ?
B25 C21 Co13 125.62(19) . . ?
B24 C21 Co13 67.48(13) . . ?
B26 C21 Co13 124.96(18) . . ?
C22 C21 H21 121.3 . . ?
B25 C21 H21 116.0 . . ?
B24 C21 H21 118.0 . . ?
B26 C21 H21 115.2 . . ?
Co13 C21 H21 107.0 . . ?
C21 C22 B211 111.0(2) . . ?
C21 C22 B27 111.7(2) . . ?
B211 C22 B27 63.61(18) . . ?
C21 C22 B26 61.70(17) . . ?
B211 C22 B26 62.28(18) . . ?
B27 C22 B26 115.7(2) . . ?
C21 C22 Co13 66.79(13) . . ?
B211 C22 Co13 124.99(18) . . ?
B27 C22 Co13 67.19(14) . . ?
B26 C22 Co13 124.91(18) . . ?
C21 C22 H22 121.7 . . ?
B211 C22 H22 116.8 . . ?
B27 C22 H22 118.3 . . ?
B26 C22 H22 115.5 . . ?
Co13 C22 H22 107.0 . . ?
C21 B24 B29 103.5(2) . . ?
C21 B24 B25 57.69(17) . . ?
B29 B24 B25 59.98(17) . . ?
C21 B24 B28 104.5(2) . . ?
B29 B24 B28 60.07(17) . . ?
B25 B24 B28 108.2(2) . . ?
C21 B24 Co13 64.05(13) . . ?
B29 B24 Co13 117.83(18) . . ?
B25 B24 Co13 117.09(19) . . ?
B28 B24 Co13 65.16(13) . . ?
C21 B24 H24 126.2 . . ?
B29 B24 H24 121.0 . . ?
B25 B24 H24 120.2 . . ?
B28 B24 H24 122.6 . . ?
Co13 B24 H24 111.8 . . ?
C21 B25 B26 59.53(17) . . ?
C21 B25 B210 104.7(2) . . ?
B26 B25 B210 60.13(18) . . ?
C21 B25 B29 103.9(2) . . ?
B26 B25 B29 108.3(2) . . ?
B210 B25 B29 59.91(18) . . ?
C21 B25 B24 58.52(17) . . ?
B26 B25 B24 109.1(2) . . ?
B210 B25 B24 108.1(2) . . ?
B29 B25 B24 59.70(17) . . ?
C21 B25 H25 124.9 . . ?
B26 B25 H25 120.6 . . ?
B210 B25 H25 122.4 . . ?
B29 B25 H25 122.8 . . ?
B24 B25 H25 121.3 . . ?
C21 B26 C22 56.18(16) . . ?
C21 B26 B211 103.1(2) . . ?
C22 B26 B211 57.88(17) . . ?
C21 B26 B25 57.81(17) . . ?
C22 B26 B25 103.5(2) . . ?
B211 B26 B25 107.9(2) . . ?
C21 B26 B210 103.4(2) . . ?
C22 B26 B210 103.9(2) . . ?
B211 B26 B210 60.45(19) . . ?
B25 B26 B210 60.03(18) . . ?
C21 B26 H26 125.9 . . ?
C22 B26 H26 125.5 . . ?
B211 B26 H26 122.4 . . ?
B25 B26 H26 122.4 . . ?
B210 B26 H26 123.1 . . ?
C22 B27 B212 103.6(2) . . ?
C22 B27 B211 57.96(17) . . ?
B212 B27 B211 59.37(18) . . ?
C22 B27 B28 105.0(2) . . ?
B212 B27 B28 60.07(17) . . ?
B211 B27 B28 107.8(2) . . ?
C22 B27 Co13 64.21(13) . . ?
B212 B27 Co13 118.05(19) . . ?
B211 B27 Co13 117.29(19) . . ?
B28 B27 Co13 65.52(13) . . ?
C22 B27 H27 125.8 . . ?
B212 B27 H27 121.2 . . ?
B211 B27 H27 120.5 . . ?
B28 B27 H27 122.4 . . ?
Co13 B27 H27 111.5 . . ?
B212 B28 B29 59.98(17) . . ?
B212 B28 B27 59.33(17) . . ?
B29 B28 B27 107.1(2) . . ?
B212 B28 B24 106.7(2) . . ?
B29 B28 B24 59.25(16) . . ?
B27 B28 B24 106.6(2) . . ?
B212 B28 Co13 115.89(19) . . ?
B29 B28 Co13 116.25(18) . . ?
B27 B28 Co13 63.76(13) . . ?
B24 B28 Co13 64.16(13) . . ?
B212 B28 H28 120.8 . . ?
B29 B28 H28 120.5 . . ?
B27 B28 H28 123.2 . . ?
B24 B28 H28 123.2 . . ?
Co13 B28 H28 113.4 . . ?
B210 B29 B24 108.5(2) . . ?
B210 B29 B25 59.76(18) . . ?
B24 B29 B25 60.32(17) . . ?
B210 B29 B212 59.81(18) . . ?
B24 B29 B212 107.8(2) . . ?
B25 B29 B212 107.2(2) . . ?
B210 B29 B28 108.8(2) . . ?
B24 B29 B28 60.68(16) . . ?
B25 B29 B28 108.9(2) . . ?
B212 B29 B28 59.94(17) . . ?
B210 B29 H29 121.5 . . ?
B24 B29 H29 121.4 . . ?
B25 B29 H29 121.8 . . ?
B212 B29 H29 122.4 . . ?
B28 B29 H29 120.9 . . ?
B25 B210 B26 59.84(18) . . ?
B25 B210 B29 60.34(18) . . ?
B26 B210 B29 108.4(2) . . ?
B25 B210 B212 108.2(2) . . ?
B26 B210 B212 107.6(2) . . ?
B29 B210 B212 60.53(18) . . ?
B25 B210 B211 107.0(2) . . ?
B26 B210 B211 59.50(19) . . ?
B29 B210 B211 107.7(2) . . ?
B212 B210 B211 59.39(18) . . ?
B25 B210 H210 121.9 . . ?
B26 B210 H210 121.8 . . ?
B29 B210 H210 121.2 . . ?
B212 B210 H210 121.7 . . ?
B211 B210 H210 122.6 . . ?
C22 B211 B212 104.5(2) . . ?
C22 B211 B26 59.84(17) . . ?
B212 B211 B26 108.8(2) . . ?
C22 B211 B210 105.1(2) . . ?
B212 B211 B210 60.22(18) . . ?
B26 B211 B210 60.05(18) . . ?
C22 B211 B27 58.44(16) . . ?
B212 B211 B27 60.12(18) . . ?
B26 B211 B27 109.4(2) . . ?
B210 B211 B27 108.6(2) . . ?
C22 B211 H211 124.7 . . ?
B212 B211 H211 122.3 . . ?
B26 B211 H211 120.5 . . ?
B210 B211 H211 122.2 . . ?
B27 B211 H211 121.0 . . ?
B211 B212 B27 60.51(18) . . ?
B211 B212 B210 60.39(19) . . ?
B27 B212 B210 109.0(2) . . ?
B211 B212 B28 109.2(2) . . ?
B27 B212 B28 60.60(17) . . ?
B210 B212 B28 108.8(2) . . ?
B211 B212 B29 107.8(2) . . ?
B27 B212 B29 108.2(2) . . ?
B210 B212 B29 59.65(18) . . ?
B28 B212 B29 60.09(17) . . ?
B211 B212 H212 121.3 . . ?
B27 B212 H212 121.1 . . ?
B210 B212 H212 121.3 . . ?
B28 B212 H212 121.0 . . ?
B29 B212 H212 122.2 . . ?
C1B N1 C1A 113.6(2) . . ?
C1B N1 B18 111.9(2) . . ?
C1A N1 B18 111.2(2) . . ?
C1B N1 H1 107(2) . . ?
C1A N1 H1 107(2) . . ?
B18 N1 H1 105(2) . . ?
C2A C1A N1 115.6(2) . . ?
C2A C1A H1A1 108.4 . . ?
N1 C1A H1A1 108.4 . . ?
C2A C1A H1A2 108.4 . . ?
N1 C1A H1A2 108.4 . . ?
H1A1 C1A H1A2 107.4 . . ?
C7A C2A C3A 119.3(3) . . ?
C7A C2A C1A 119.8(3) . . ?
C3A C2A C1A 120.9(3) . . ?
C4A C3A C2A 120.0(3) . . ?
C4A C3A H3A 120.0 . . ?
C2A C3A H3A 120.0 . . ?
C3A C4A C5A 120.6(3) . . ?
C3A C4A H4A 119.7 . . ?
C5A C4A H4A 119.7 . . ?
C6A C5A C4A 119.5(3) . . ?
C6A C5A H5A 120.3 . . ?
C4A C5A H5A 120.3 . . ?
C5A C6A C7A 120.5(3) . . ?
C5A C6A H6A 119.7 . . ?
C7A C6A H6A 119.7 . . ?
C2A C7A C6A 120.1(3) . . ?
C2A C7A H7A 119.9 . . ?
C6A C7A H7A 119.9 . . ?
N1 C1B C2B 116.9(2) . . ?
N1 C1B H1B1 108.1 . . ?
C2B C1B H1B1 108.1 . . ?
N1 C1B H1B2 108.1 . . ?
C2B C1B H1B2 108.1 . . ?
H1B1 C1B H1B2 107.3 . . ?
C3B C2B C7B 119.0(3) . . ?
C3B C2B C1B 123.4(3) . . ?
C7B C2B C1B 117.4(3) . . ?
C2B C3B C4B 120.4(3) . . ?
C2B C3B H3B 119.8 . . ?
C4B C3B H3B 119.8 . . ?
C5B C4B C3B 120.1(3) . . ?
C5B C4B H4B 120.0 . . ?
C3B C4B H4B 120.0 . . ?
C6B C5B C4B 119.6(3) . . ?
C6B C5B H5B 120.2 . . ?
C4B C5B H5B 120.2 . . ?
C5B C6B C7B 120.5(3) . . ?
C5B C6B H6B 119.8 . . ?
C7B C6B H6B 119.8 . . ?
C6B C7B C2B 120.4(3) . . ?
C6B C7B H7B 119.8 . . ?
C2B C7B H7B 119.8 . . ?
C32 Co23 C31 46.72(11) . . ?
C32 Co23 C41 97.03(11) . . ?
C31 Co23 C41 96.92(11) . . ?
C32 Co23 C42 131.23(11) . . ?
C31 Co23 C42 98.92(11) . . ?
C41 Co23 C42 46.63(11) . . ?
C32 Co23 B37 49.32(11) . . ?
C31 Co23 B37 84.02(12) . . ?
C41 Co23 B37 130.21(13) . . ?
C42 Co23 B37 175.78(13) . . ?
C32 Co23 B47 179.47(13) . . ?
C31 Co23 B47 132.78(12) . . ?
C41 Co23 B47 83.17(12) . . ?
C42 Co23 B47 48.65(11) . . ?
B37 Co23 B47 130.85(12) . . ?
C32 Co23 B44 93.21(12) . . ?
C31 Co23 B44 127.24(12) . . ?
C41 Co23 B44 48.28(12) . . ?
C42 Co23 B44 83.42(12) . . ?
B37 Co23 B44 92.39(13) . . ?
B47 Co23 B44 87.29(13) . . ?
C32 Co23 B34 83.67(12) . . ?
C31 Co23 B34 48.58(11) . . ?
C41 Co23 B34 129.18(12) . . ?
C42 Co23 B34 96.49(12) . . ?
B37 Co23 B34 87.72(13) . . ?
B47 Co23 B34 95.82(12) . . ?
B44 Co23 B34 175.78(13) . . ?
C32 Co23 B48 129.55(12) . . ?
C31 Co23 B48 176.27(12) . . ?
C41 Co23 B48 83.45(12) . . ?
C42 Co23 B48 84.05(12) . . ?
B37 Co23 B48 92.90(13) . . ?
B47 Co23 B48 50.95(12) . . ?
B44 Co23 B48 50.63(12) . . ?
B34 Co23 B48 133.58(12) . . ?
C32 Co23 B38 83.68(12) . . ?
C31 Co23 B38 83.12(12) . . ?
C41 Co23 B38 179.07(13) . . ?
C42 Co23 B38 132.44(12) . . ?
B37 Co23 B38 50.73(13) . . ?
B47 Co23 B38 96.11(12) . . ?
B44 Co23 B38 132.35(13) . . ?
B34 Co23 B38 50.24(12) . . ?
B48 Co23 B38 96.57(12) . . ?
C32 C31 B35 111.8(2) . . ?
C32 C31 B34 112.5(2) . . ?
B35 C31 B34 64.73(18) . . ?
C32 C31 B36 61.70(18) . . ?
B35 C31 B36 62.32(18) . . ?
B34 C31 B36 116.6(2) . . ?
C32 C31 Co23 66.46(14) . . ?
B35 C31 Co23 126.66(19) . . ?
B34 C31 Co23 67.82(14) . . ?
B36 C31 Co23 124.79(19) . . ?
C32 C31 H31 121.7 . . ?
B35 C31 H31 115.7 . . ?
B34 C31 H31 117.2 . . ?
B36 C31 H31 115.6 . . ?
Co23 C31 H31 106.6 . . ?
C31 C32 B311 111.6(2) . . ?
C31 C32 B36 62.07(18) . . ?
B311 C32 B36 62.55(19) . . ?
C31 C32 B37 111.8(2) . . ?
B311 C32 B37 64.20(18) . . ?
B36 C32 B37 116.4(2) . . ?
C31 C32 Co23 66.82(13) . . ?
B311 C32 Co23 125.60(19) . . ?
B36 C32 Co23 125.46(19) . . ?
B37 C32 Co23 66.97(14) . . ?
C31 C32 H32 121.5 . . ?
B311 C32 H32 116.2 . . ?
B36 C32 H32 114.9 . . ?
B37 C32 H32 118.1 . . ?
Co23 C32 H32 106.9 . . ?
C31 B34 B39 102.4(2) . . ?
C31 B34 B38 104.1(2) . . ?
B39 B34 B38 60.23(18) . . ?
C31 B34 B35 57.25(16) . . ?
B39 B34 B35 59.12(17) . . ?
B38 B34 B35 107.5(2) . . ?
C31 B34 Co23 63.60(13) . . ?
B39 B34 Co23 117.6(2) . . ?
B38 B34 Co23 65.42(14) . . ?
B35 B34 Co23 116.20(18) . . ?
C31 B34 H34 126.8 . . ?
B39 B34 H34 121.5 . . ?
B38 B34 H34 122.5 . . ?
B35 B34 H34 121.0 . . ?
Co23 B34 H34 112.0 . . ?
C31 B35 B36 59.50(17) . . ?
C31 B35 B310 104.4(2) . . ?
B36 B35 B310 59.75(19) . . ?
C31 B35 B39 103.5(2) . . ?
B36 B35 B39 108.1(2) . . ?
B310 B35 B39 60.17(19) . . ?
C31 B35 B34 58.01(16) . . ?
B36 B35 B34 108.7(2) . . ?
B310 B35 B34 108.2(2) . . ?
B39 B35 B34 59.77(17) . . ?
C31 B35 H35 125.3 . . ?
B36 B35 H35 120.9 . . ?
B310 B35 H35 122.4 . . ?
B39 B35 H35 122.8 . . ?
B34 B35 H35 121.4 . . ?
C32 B36 C31 56.24(16) . . ?
C32 B36 B310 104.2(2) . . ?
C31 B36 B310 103.8(2) . . ?
C32 B36 B35 104.0(2) . . ?
C31 B36 B35 58.18(17) . . ?
B310 B36 B35 60.36(19) . . ?
C32 B36 B311 58.16(18) . . ?
C31 B36 B311 103.5(2) . . ?
B310 B36 B311 60.5(2) . . ?
B35 B36 B311 108.5(2) . . ?
C32 B36 H36 125.2 . . ?
C31 B36 H36 125.6 . . ?
B310 B36 H36 122.9 . . ?
B35 B36 H36 121.9 . . ?
B311 B36 H36 122.1 . . ?
C32 B37 B312 102.2(2) . . ?
C32 B37 B38 103.9(2) . . ?
B312 B37 B38 59.79(18) . . ?
C32 B37 B311 57.10(17) . . ?
B312 B37 B311 59.14(19) . . ?
B38 B37 B311 107.1(2) . . ?
C32 B37 Co23 63.71(14) . . ?
B312 B37 Co23 117.7(2) . . ?
B38 B37 Co23 65.77(14) . . ?
B311 B37 Co23 116.29(19) . . ?
C32 B37 H37 127.0 . . ?
B312 B37 H37 121.6 . . ?
B38 B37 H37 122.7 . . ?
B311 B37 H37 121.1 . . ?
Co23 B37 H37 111.7 . . ?
N2 B38 B312 116.9(2) . . ?
N2 B38 B34 124.2(2) . . ?
B312 B38 B34 107.3(2) . . ?
N2 B38 B39 117.5(2) . . ?
B312 B38 B39 59.43(19) . . ?
B34 B38 B39 59.83(18) . . ?
N2 B38 B37 123.1(2) . . ?
B312 B38 B37 59.96(19) . . ?
B34 B38 B37 107.6(2) . . ?
B39 B38 B37 107.4(2) . . ?
N2 B38 Co23 117.76(19) . . ?
B312 B38 Co23 115.9(2) . . ?
B34 B38 Co23 64.33(14) . . ?
B39 B38 Co23 116.37(19) . . ?
B37 B38 Co23 63.50(14) . . ?
B310 B39 B35 59.59(18) . . ?
B310 B39 B312 60.10(19) . . ?
B35 B39 B312 107.7(2) . . ?
B310 B39 B34 108.8(2) . . ?
B35 B39 B34 61.12(18) . . ?
B312 B39 B34 107.9(2) . . ?
B310 B39 B38 108.8(2) . . ?
B35 B39 B38 108.9(2) . . ?
B312 B39 B38 60.12(18) . . ?
B34 B39 B38 59.95(17) . . ?
B310 B39 H39 121.4 . . ?
B35 B39 H39 121.4 . . ?
B312 B39 H39 122.0 . . ?
B34 B39 H39 121.2 . . ?
B38 B39 H39 121.2 . . ?
B36 B310 B35 59.89(19) . . ?
B36 B310 B311 59.87(19) . . ?
B35 B310 B311 107.7(2) . . ?
B36 B310 B39 108.2(2) . . ?
B35 B310 B39 60.24(19) . . ?
B311 B310 B39 108.0(2) . . ?
B36 B310 B312 108.1(2) . . ?
B35 B310 B312 108.1(2) . . ?
B311 B310 B312 60.05(19) . . ?
B39 B310 B312 60.01(19) . . ?
B36 B310 H310 121.7 . . ?
B35 B310 H310 121.8 . . ?
B311 B310 H310 121.9 . . ?
B39 B310 H310 121.6 . . ?
B312 B310 H310 121.6 . . ?
C32 B311 B36 59.29(18) . . ?
C32 B311 B310 104.5(2) . . ?
B36 B311 B310 59.65(19) . . ?
C32 B311 B312 104.1(2) . . ?
B36 B311 B312 108.1(2) . . ?
B310 B311 B312 60.3(2) . . ?
C32 B311 B37 58.71(17) . . ?
B36 B311 B37 109.2(2) . . ?
B310 B311 B37 108.7(2) . . ?
B312 B311 B37 60.10(19) . . ?
C32 B311 H311 125.1 . . ?
B36 B311 H311 121.0 . . ?
B310 B311 H311 122.3 . . ?
B312 B311 H311 122.6 . . ?
B37 B311 H311 120.8 . . ?
B311 B312 B39 107.6(2) . . ?
B311 B312 B310 59.7(2) . . ?
B39 B312 B310 59.89(19) . . ?
B311 B312 B38 108.8(2) . . ?
B39 B312 B38 60.45(18) . . ?
B310 B312 B38 108.9(2) . . ?
B311 B312 B37 60.76(19) . . ?
B39 B312 B37 108.4(2) . . ?
B310 B312 B37 108.8(2) . . ?
B38 B312 B37 60.25(18) . . ?
B311 B312 H312 121.7 . . ?
B39 B312 H312 121.9 . . ?
B310 B312 H312 121.5 . . ?
B38 B312 H312 121.0 . . ?
B37 B312 H312 121.1 . . ?
C42 C41 B45 112.0(2) . . ?
C42 C41 B44 112.5(2) . . ?
B45 C41 B44 63.86(19) . . ?
C42 C41 B46 62.12(18) . . ?
B45 C41 B46 62.45(19) . . ?
B44 C41 B46 116.1(2) . . ?
C42 C41 Co23 66.73(14) . . ?
B45 C41 Co23 125.5(2) . . ?
B44 C41 Co23 67.40(14) . . ?
B46 C41 Co23 125.13(19) . . ?
C42 C41 H41 121.0 . . ?
B45 C41 H41 116.2 . . ?
B44 C41 H41 117.9 . . ?
B46 C41 H41 115.3 . . ?
Co23 C41 H41 106.9 . . ?
C41 C42 B411 110.6(2) . . ?
C41 C42 B47 111.3(2) . . ?
B411 C42 B47 63.40(17) . . ?
C41 C42 B46 61.73(18) . . ?
B411 C42 B46 62.16(18) . . ?
B47 C42 B46 115.3(2) . . ?
C41 C42 Co23 66.64(14) . . ?
B411 C42 Co23 124.43(18) . . ?
B47 C42 Co23 66.92(13) . . ?
B46 C42 Co23 124.69(19) . . ?
C41 C42 H42 121.8 . . ?
B411 C42 H42 117.1 . . ?
B47 C42 H42 118.6 . . ?
B46 C42 H42 115.5 . . ?
Co23 C42 H42 107.4 . . ?
C41 B44 B49 103.4(2) . . ?
C41 B44 B45 57.60(17) . . ?
B49 B44 B45 59.79(19) . . ?
C41 B44 B48 104.7(2) . . ?
B49 B44 B48 60.19(18) . . ?
B45 B44 B48 108.2(2) . . ?
C41 B44 Co23 64.33(14) . . ?
B49 B44 Co23 117.9(2) . . ?
B45 B44 Co23 117.19(19) . . ?
B48 B44 Co23 65.14(14) . . ?
C41 B44 H44 126.1 . . ?
B49 B44 H44 121.1 . . ?
B45 B44 H44 120.3 . . ?
B48 B44 H44 122.5 . . ?
Co23 B44 H44 111.7 . . ?
C41 B45 B46 59.91(18) . . ?
C41 B45 B410 105.1(2) . . ?
B46 B45 B410 60.28(19) . . ?
C41 B45 B49 104.0(2) . . ?
B46 B45 B49 108.7(2) . . ?
B410 B45 B49 60.10(19) . . ?
C41 B45 B44 58.54(18) . . ?
B46 B45 B44 109.6(2) . . ?
B410 B45 B44 108.3(2) . . ?
B49 B45 B44 59.65(19) . . ?
C41 B45 H45 124.8 . . ?
B46 B45 H45 120.2 . . ?
B410 B45 H45 122.2 . . ?
B49 B45 H45 122.7 . . ?
B44 B45 H45 121.1 . . ?
C41 B46 C42 56.16(16) . . ?
C41 B46 B45 57.64(18) . . ?
C42 B46 B45 103.4(2) . . ?
C41 B46 B411 103.1(2) . . ?
C42 B46 B411 58.20(17) . . ?
B45 B46 B411 107.7(2) . . ?
C41 B46 B410 103.3(2) . . ?
C42 B46 B410 104.0(2) . . ?
B45 B46 B410 60.07(19) . . ?
B411 B46 B410 60.16(18) . . ?
C41 B46 H46 126.0 . . ?
C42 B46 H46 125.3 . . ?
B45 B46 H46 122.5 . . ?
B411 B46 H46 122.4 . . ?
B410 B46 H46 123.2 . . ?
C42 B47 B412 103.8(2) . . ?
C42 B47 B411 58.15(16) . . ?
B412 B47 B411 59.56(18) . . ?
C42 B47 B48 104.9(2) . . ?
B412 B47 B48 59.73(17) . . ?
B411 B47 B48 107.7(2) . . ?
C42 B47 Co23 64.43(13) . . ?
B412 B47 Co23 117.65(19) . . ?
B411 B47 Co23 117.55(18) . . ?
B48 B47 Co23 65.19(14) . . ?
C42 B47 H47 125.6 . . ?
B412 B47 H47 121.3 . . ?
B411 B47 H47 120.3 . . ?
B48 B47 H47 122.8 . . ?
Co23 B47 H47 111.6 . . ?
B412 B48 B49 59.92(18) . . ?
B412 B48 B44 106.7(2) . . ?
B49 B48 B44 59.02(17) . . ?
B412 B48 B47 59.40(17) . . ?
B49 B48 B47 106.8(2) . . ?
B44 B48 B47 106.4(2) . . ?
B412 B48 Co23 116.20(19) . . ?
B49 B48 Co23 116.10(19) . . ?
B44 B48 Co23 64.24(14) . . ?
B47 B48 Co23 63.86(13) . . ?
B412 B48 H48 120.6 . . ?
B49 B48 H48 120.8 . . ?
B44 B48 H48 123.3 . . ?
B47 B48 H48 123.3 . . ?
Co23 B48 H48 113.3 . . ?
B44 B49 B45 60.56(18) . . ?
B44 B49 B410 108.9(2) . . ?
B45 B49 B410 59.90(19) . . ?
B44 B49 B412 108.2(2) . . ?
B45 B49 B412 107.6(2) . . ?
B410 B49 B412 60.09(18) . . ?
B44 B49 B48 60.79(17) . . ?
B45 B49 B48 109.2(2) . . ?
B410 B49 B48 109.1(2) . . ?
B412 B49 B48 59.98(18) . . ?
B44 B49 H49 121.1 . . ?
B45 B49 H49 121.5 . . ?
B410 B49 H49 121.2 . . ?
B412 B49 H49 122.2 . . ?
B48 B49 H49 120.8 . . ?
B45 B410 B49 60.00(19) . . ?
B45 B410 B46 59.65(19) . . ?
B49 B410 B46 108.1(2) . . ?
B45 B410 B411 107.1(2) . . ?
B49 B410 B411 107.8(2) . . ?
B46 B410 B411 59.79(18) . . ?
B45 B410 B412 107.9(2) . . ?
B49 B410 B412 60.34(19) . . ?
B46 B410 B412 108.1(2) . . ?
B411 B410 B412 59.81(18) . . ?
B45 B410 H410 122.2 . . ?
B49 B410 H410 121.5 . . ?
B46 B410 H410 121.7 . . ?
B411 B410 H410 122.2 . . ?
B412 B410 H410 121.6 . . ?
C42 B411 B46 59.64(17) . . ?
C42 B411 B412 104.4(2) . . ?
B46 B411 B412 108.7(2) . . ?
C42 B411 B410 105.0(2) . . ?
B46 B411 B410 60.05(18) . . ?
B412 B411 B410 60.29(18) . . ?
C42 B411 B47 58.46(16) . . ?
B46 B411 B47 109.2(2) . . ?
B412 B411 B47 60.00(17) . . ?
B410 B411 B47 108.5(2) . . ?
C42 B411 H411 124.8 . . ?
B46 B411 H411 120.6 . . ?
B412 B411 H411 122.4 . . ?
B410 B411 H411 122.1 . . ?
B47 B411 H411 121.1 . . ?
B411 B412 B47 60.43(18) . . ?
B411 B412 B410 59.90(18) . . ?
B47 B412 B410 108.6(2) . . ?
B411 B412 B49 107.3(2) . . ?
B47 B412 B49 108.1(2) . . ?
B410 B412 B49 59.57(19) . . ?
B411 B412 B48 109.3(2) . . ?
B47 B412 B48 60.87(17) . . ?
B410 B412 B48 108.8(2) . . ?
B49 B412 B48 60.10(18) . . ?
B411 B412 H412 121.6 . . ?
B47 B412 H412 121.2 . . ?
B410 B412 H412 121.6 . . ?
B49 B412 H412 122.4 . . ?
B48 B412 H412 120.7 . . ?
C1D N2 C1C 113.9(2) . . ?
C1D N2 B38 111.6(2) . . ?
C1C N2 B38 111.2(2) . . ?
C1D N2 H2 100(2) . . ?
C1C N2 H2 111(2) . . ?
B38 N2 H2 109(2) . . ?
C2C C1C N2 116.6(2) . . ?
C2C C1C H1C1 108.1 . . ?
N2 C1C H1C1 108.1 . . ?
C2C C1C H1C2 108.1 . . ?
N2 C1C H1C2 108.1 . . ?
H1C1 C1C H1C2 107.3 . . ?
C3C C2C C7C 118.6(3) . . ?
C3C C2C C1C 119.3(3) . . ?
C7C C2C C1C 122.0(3) . . ?
C4C C3C C2C 120.3(3) . . ?
C4C C3C H3C 119.8 . . ?
C2C C3C H3C 119.8 . . ?
C5C C4C C3C 120.5(3) . . ?
C5C C4C H4C 119.7 . . ?
C3C C4C H4C 119.7 . . ?
C4C C5C C6C 119.5(3) . . ?
C4C C5C H5C 120.3 . . ?
C6C C5C H5C 120.3 . . ?
C7C C6C C5C 120.2(3) . . ?
C7C C6C H6C 119.9 . . ?
C5C C6C H6C 119.9 . . ?
C6C C7C C2C 120.8(3) . . ?
C6C C7C H7C 119.6 . . ?
C2C C7C H7C 119.6 . . ?
C2D C1D N2 115.1(2) . . ?
C2D C1D H1D1 108.5 . . ?
N2 C1D H1D1 108.5 . . ?
C2D C1D H1D2 108.5 . . ?
N2 C1D H1D2 108.5 . . ?
H1D1 C1D H1D2 107.5 . . ?
C3D C2D C7D 118.9(3) . . ?
C3D C2D C1D 118.9(3) . . ?
C7D C2D C1D 122.2(3) . . ?
C2D C3D C4D 121.4(3) . . ?
C2D C3D H3D 119.3 . . ?
C4D C3D H3D 119.3 . . ?
C5D C4D C3D 118.8(3) . . ?
C5D C4D H4D 120.6 . . ?
C3D C4D H4D 120.6 . . ?
C6D C5D C4D 120.7(3) . . ?
C6D C5D H5D 119.6 . . ?
C4D C5D H5D 119.6 . . ?
C5D C6D C7D 120.3(3) . . ?
C5D C6D H6D 119.8 . . ?
C7D C6D H6D 119.8 . . ?
C6D C7D C2D 119.7(3) . . ?
C6D C7D H7D 120.2 . . ?
C2D C7D H7D 120.2 . . ?

loop_
_geom_bond_atom_site_label_1
_geom_bond_atom_site_label_2
_geom_bond_distance
_geom_bond_site_symmetry_2
_geom_bond_publ_flag
Co13 C11 2.041(3) . ?
Co13 C22 2.042(3) . ?
Co13 C12 2.043(3) . ?
Co13 C21 2.047(3) . ?
Co13 B27 2.090(3) . ?
Co13 B17 2.093(3) . ?
Co13 B24 2.103(3) . ?
Co13 B14 2.107(3) . ?
Co13 B28 2.121(3) . ?
Co13 B18 2.123(3) . ?
C11 C12 1.621(4) . ?
C11 B15 1.680(4) . ?
C11 B16 1.711(4) . ?
C11 B14 1.711(4) . ?
C11 H11 1.1000 . ?
C12 B111 1.690(4) . ?
C12 B17 1.711(4) . ?
C12 B16 1.725(4) . ?
C12 H12 1.1000 . ?
B14 B19 1.787(4) . ?
B14 B15 1.791(4) . ?
B14 B18 1.794(4) . ?
B14 H14 1.1000 . ?
B15 B16 1.759(5) . ?
B15 B19 1.765(4) . ?
B15 B110 1.778(5) . ?
B15 H15 1.1000 . ?
B16 B110 1.766(5) . ?
B16 B111 1.773(5) . ?
B16 H16 1.1000 . ?
B17 B112 1.790(4) . ?
B17 B18 1.798(4) . ?
B17 B111 1.799(4) . ?
B17 H17 1.1000 . ?
B18 N1 1.599(4) . ?
B18 B112 1.788(4) . ?
B18 B19 1.803(4) . ?
B19 B110 1.783(5) . ?
B19 B112 1.788(5) . ?
B19 H19 1.1000 . ?
B110 B112 1.777(5) . ?
B110 B111 1.784(5) . ?
B110 H110 1.1000 . ?
B111 B112 1.774(5) . ?
B111 H111 1.1000 . ?
B112 H112 1.1000 . ?
C21 C22 1.623(4) . ?
C21 B25 1.689(4) . ?
C21 B24 1.704(4) . ?
C21 B26 1.720(4) . ?
C21 H21 1.1000 . ?
C22 B211 1.692(4) . ?
C22 B27 1.701(4) . ?
C22 B26 1.727(4) . ?
C22 H22 1.1000 . ?
B24 B29 1.782(4) . ?
B24 B25 1.793(4) . ?
B24 B28 1.808(4) . ?
B24 H24 1.1000 . ?
B25 B26 1.773(5) . ?
B25 B210 1.777(4) . ?
B25 B29 1.787(4) . ?
B25 H25 1.1000 . ?
B26 B211 1.768(5) . ?
B26 B210 1.778(5) . ?
B26 H26 1.1000 . ?
B27 B212 1.781(4) . ?
B27 B211 1.788(4) . ?
B27 B28 1.804(4) . ?
B27 H27 1.1000 . ?
B28 B212 1.794(4) . ?
B28 B29 1.797(4) . ?
B28 H28 1.1000 . ?
B29 B210 1.779(4) . ?
B29 B212 1.795(4) . ?
B29 H29 1.1000 . ?
B210 B212 1.782(4) . ?
B210 B211 1.785(5) . ?
B210 H210 1.1000 . ?
B211 B212 1.767(5) . ?
B211 H211 1.1000 . ?
B212 H212 1.1000 . ?
N1 C1B 1.511(3) . ?
N1 C1A 1.522(4) . ?
N1 H1 0.87(4) . ?
C1A C2A 1.503(4) . ?
C1A H1A1 0.9700 . ?
C1A H1A2 0.9700 . ?
C2A C7A 1.385(4) . ?
C2A C3A 1.392(4) . ?
C3A C4A 1.382(5) . ?
C3A H3A 0.9300 . ?
C4A C5A 1.383(5) . ?
C4A H4A 0.9300 . ?
C5A C6A 1.377(5) . ?
C5A H5A 0.9300 . ?
C6A C7A 1.387(4) . ?
C6A H6A 0.9300 . ?
C7A H7A 0.9300 . ?
C1B C2B 1.519(4) . ?
C1B H1B1 0.9700 . ?
C1B H1B2 0.9700 . ?
C2B C3B 1.380(4) . ?
C2B C7B 1.392(4) . ?
C3B C4B 1.393(4) . ?
C3B H3B 0.9300 . ?
C4B C5B 1.382(5) . ?
C4B H4B 0.9300 . ?
C5B C6B 1.375(5) . ?
C5B H5B 0.9300 . ?
C6B C7B 1.382(4) . ?
C6B H6B 0.9300 . ?
C7B H7B 0.9300 . ?
Co23 C32 2.032(3) . ?
Co23 C31 2.038(3) . ?
Co23 C41 2.048(3) . ?
Co23 C42 2.050(3) . ?
Co23 B37 2.086(3) . ?
Co23 B47 2.090(3) . ?
Co23 B44 2.098(3) . ?
Co23 B34 2.107(3) . ?
Co23 B48 2.114(3) . ?
Co23 B38 2.126(3) . ?
C31 C32 1.614(4) . ?
C31 B35 1.692(4) . ?
C31 B34 1.706(4) . ?
C31 B36 1.715(4) . ?
C31 H31 1.1000 . ?
C32 B311 1.689(4) . ?
C32 B36 1.709(4) . ?
C32 B37 1.719(4) . ?
C32 H32 1.1000 . ?
B34 B39 1.795(4) . ?
B34 B38 1.797(4) . ?
B34 B35 1.819(4) . ?
B34 H34 1.1000 . ?
B35 B36 1.763(5) . ?
B35 B310 1.771(5) . ?
B35 B39 1.783(5) . ?
B35 H35 1.1000 . ?
B36 B310 1.760(5) . ?
B36 B311 1.764(5) . ?
B36 H36 1.1000 . ?
B37 B312 1.799(5) . ?
B37 B38 1.805(5) . ?
B37 B311 1.811(4) . ?
B37 H37 1.1000 . ?
B38 N2 1.594(4) . ?
B38 B312 1.796(4) . ?
B38 B39 1.802(4) . ?
B39 B310 1.782(5) . ?
B39 B312 1.784(5) . ?
B39 H39 1.1000 . ?
B310 B311 1.775(5) . ?
B310 B312 1.785(5) . ?
B310 H310 1.1000 . ?
B311 B312 1.782(5) . ?
B311 H311 1.1000 . ?
B312 H312 1.1000 . ?
C41 C42 1.622(4) . ?
C41 B45 1.679(4) . ?
C41 B44 1.696(4) . ?
C41 B46 1.720(4) . ?
C41 H41 1.1000 . ?
C42 B411 1.700(4) . ?
C42 B47 1.706(4) . ?
C42 B46 1.726(4) . ?
C42 H42 1.1000 . ?
B44 B49 1.769(5) . ?
B44 B45 1.785(5) . ?
B44 B48 1.801(5) . ?
B44 H44 1.1000 . ?
B45 B46 1.762(5) . ?
B45 B410 1.770(5) . ?
B45 B49 1.772(5) . ?
B45 H45 1.1000 . ?
B46 B411 1.769(5) . ?
B46 B410 1.774(5) . ?
B46 H46 1.1000 . ?
B47 B412 1.782(4) . ?
B47 B411 1.790(4) . ?
B47 B48 1.809(4) . ?
B47 H47 1.1000 . ?
B48 B412 1.788(4) . ?
B48 B49 1.790(5) . ?
B48 H48 1.1000 . ?
B49 B410 1.773(5) . ?
B49 B412 1.787(5) . ?
B49 H49 1.1000 . ?
B410 B411 1.776(5) . ?
B410 B412 1.783(4) . ?
B410 H410 1.1000 . ?
B411 B412 1.774(5) . ?
B411 H411 1.1000 . ?
B412 H412 1.1000 . ?
N2 C1D 1.519(4) . ?
N2 C1C 1.523(4) . ?
N2 H2 0.89(4) . ?
C1C C2C 1.503(4) . ?
C1C H1C1 0.9700 . ?
C1C H1C2 0.9700 . ?
C2C C3C 1.391(4) . ?
C2C C7C 1.394(4) . ?
C3C C4C 1.386(5) . ?
C3C H3C 0.9300 . ?
C4C C5C 1.381(5) . ?
C4C H4C 0.9300 . ?
C5C C6C 1.384(5) . ?
C5C H5C 0.9300 . ?
C6C C7C 1.379(5) . ?
C6C H6C 0.9300 . ?
C7C H7C 0.9300 . ?
C1D C2D 1.511(4) . ?
C1D H1D1 0.9700 . ?
C1D H1D2 0.9700 . ?
C2D C3D 1.375(4) . ?
C2D C7D 1.398(4) . ?
C3D C4D 1.384(4) . ?
C3D H3D 0.9300 . ?
C4D C5D 1.381(5) . ?
C4D H4D 0.9300 . ?
C5D C6D 1.369(5) . ?
C5D H5D 0.9300 . ?
C6D C7D 1.382(5) . ?
C6D H6D 0.9300 . ?
C7D H7D 0.9300 . ?
